data_7230482
loop_
_publ_author_name
'Aitipamula, Srinivasulu'
'Cadden, Joseph'
'Chow, Pui Shan'

_publ_section_title
;
 Cocrystals of zonisamide: physicochemical characterization and sustained
 release solid forms
;
_journal_issue 21
_journal_name_full CrystEngComm
_journal_page_first 2923
_journal_paper_doi 10.1039/C8CE00084K
_journal_volume 20
_journal_year 2018
_chemical_formula_moiety 'C8 H8 N2 O3 S, C8 H10 N4 O2'
_chemical_formula_sum 'C16 H18 N6 O5 S'
_chemical_formula_weight 406.42
_chemical_melting_point 452
_chemical_name_systematic Zonisamide:Caffeine
_space_group_crystal_system monoclinic
_space_group_IT_number 14
_space_group_name_Hall '-P 2yn'
_space_group_name_H-M_alt 'P 1 21/n 1'
_symmetry_space_group_name_Hall '-P 2yn'
_symmetry_space_group_name_H-M 'P 1 21/n 1'
_atom_sites_solution_hydrogens mixed
_atom_sites_solution_primary dual
_audit_creation_date 2018-03-22
_audit_creation_method
;
Olex2 1.2
(compiled 2014.03.20 svn.r2914 for OlexSys, GUI svn.r4816)
;
_audit_update_record
;
2018-03-26 deposited with the CCDC.
2018-04-17 downloaded from the CCDC.
;
_cell_angle_alpha 90
_cell_angle_beta 91.8550(10)
_cell_angle_gamma 90
_cell_formula_units_Z 4
_cell_length_a 9.59020(10)
_cell_length_b 13.30840(10)
_cell_length_c 14.24360(10)
_cell_measurement_reflns_used 22621
_cell_measurement_temperature 297.3(4)
_cell_measurement_theta_max 67.0200
_cell_measurement_theta_min 4.5800
_cell_volume 1816.96(3)
_computing_cell_refinement 'CrysAlisPro 1.171.38.46 (Rigaku OD, 2015)'
_computing_data_collection 'CrysAlisPro 1.171.38.46 (Rigaku OD, 2015)'
_computing_data_reduction 'CrysAlisPro 1.171.38.46 (Rigaku OD, 2015)'
_computing_molecular_graphics 'Olex2 (Dolomanov et al., 2009)'
_computing_publication_material 'Olex2 (Dolomanov et al., 2009)'
_computing_structure_refinement 'ShelXL (Sheldrick, 2015)'
_computing_structure_solution 'ShelXT (Sheldrick, 2015)'
_diffrn_ambient_environment air
_diffrn_ambient_temperature 297.3(4)
_diffrn_detector 'CCD plate'
_diffrn_detector_area_resol_mean 5.2945
_diffrn_detector_type AtlasS2
_diffrn_measured_fraction_theta_full 0.992
_diffrn_measured_fraction_theta_max 0.992
_diffrn_measurement_details
;
List of Runs (angles in degrees, time in seconds):

  # Type    Start    End  Width  t~exp~   \w     \q     \k     \f   Frames
#--------------------------------------------------------------------------
  1  \w    -26.00   8.00   0.25    2.50    --   40.62 -22.00  54.00  136
  2  \w     50.00  76.00   0.25    2.50    --   40.62  57.00 -60.00  104
  3  \w     24.00 118.00   0.25    2.50    --   40.62  22.00-139.00  376
  4  \w     72.00 119.00   0.25    5.00    --  106.56  22.00-139.00  188
  5  \w    116.00 177.00   0.25    5.00    --  106.56  77.00-180.00  244
  6  \w    111.00 146.00   0.25    5.00    --  106.56  61.00 -60.00  140
  7  \w    102.00 170.00   0.25    5.00    --  106.56 125.00  60.00  272
  8  \w    118.00 144.00   0.25    5.00    --  106.56  77.00 150.00  104
  9  \w     77.00 103.00   0.25    5.00    --  106.56  61.00 120.00  104
 10  \w     77.00 138.00   0.25    5.00    --  106.56  61.00  90.00  244
 11  \w     78.00 119.00   0.25    5.00    --  106.56  61.00  30.00  164
 12  \w     74.00 176.00   0.25    5.00    --  106.56  77.00 120.00  408
 13  \w     77.00 133.00   0.25    5.00    --  106.56  61.00  60.00  224
 14  \w     77.00 168.00   0.25    5.00    --  106.56  61.00 -30.00  364
 15  \w     77.00 103.00   0.25    5.00    --  106.56  61.00 -90.00  104
 16  \w     78.00 103.00   0.25    5.00    --  106.56  61.00-120.00  100
 17  \w     78.00 103.00   0.25    5.00    --  106.56  61.00-150.00  100
 18  \w     77.00 104.00   0.25    5.00    --  106.56  61.00-180.00  108
 19  \w     74.00 178.00   0.25    5.00    --  106.56  77.00-120.00  416
 20  \w     74.00 100.00   0.25    5.00    --  106.56  77.00-180.00  104
 21  \w     74.00 148.00   0.25    5.00    --  106.56  77.00-150.00  296
 22  \w     78.00 105.00   0.25    5.00    --  106.56  61.00 -60.00  108
 23  \w     77.00 104.00   0.25    5.00    --  106.56  61.00   0.00  108
 24  \w     74.00 100.00   0.25    5.00    --  106.56  77.00  30.00  104
 25  \w     75.00 169.00   0.25    5.00    --  106.56  77.00   0.00  376
 26  \w     74.00  99.00   0.25    5.00    --  106.56  77.00  90.00  100
 27  \w     74.00 157.00   0.25    5.00    --  106.56  77.00  60.00  332
 28  \w     74.00 100.00   0.25    5.00    --  106.56  77.00 150.00  104
 29  \w     52.00  86.00   0.25    5.00    --  106.56 -22.00  54.00  136
 30  \w     35.00 135.00   0.25    5.00    --  106.56 -61.00 120.00  400
 31  \w     60.00 121.00   0.25    5.00    --  106.56-125.00  30.00  244
 32  \w     31.00 109.00   0.25    5.00    --  106.56 -94.00  90.00  312
 33  \w     33.00 122.00   0.25    5.00    --  106.56-125.00 -60.00  356
 34  \w     23.00  71.00   0.25    2.50    --   40.62-125.00  30.00  192
 35  \w     23.00  92.00   0.25    2.50    --   40.62-125.00 -60.00  276
 36  \w     24.00  86.00   0.25    5.00    --  106.56 -94.00  30.00  248
 37  \w      2.00  81.00   0.25    2.50    --   40.62 -99.00  60.00  316
 38  \w     13.00  40.00   0.25    2.50    --   40.62  57.00 -60.00  108
 39  \w      8.00  60.00   0.25    2.50    --   40.62  77.00 -30.00  208
 40  \w     12.00 116.00   0.25    2.50    --   40.62  77.00  30.00  416
 41  \w     74.00 100.00   0.25    5.00    --  106.56  77.00 -90.00  104
 42  \w     74.00 148.00   0.25    5.00    --  106.56  77.00 -60.00  296
 43  \w     74.00 100.00   0.25    5.00    --  106.56  77.00 -30.00  104
 44  \w     10.00  71.00   0.25    2.50    --   40.62  77.00 120.00  244
 45  \w    -46.00  -6.00   0.25    2.50    --  -40.62 -22.00  54.00  160
 46  \w    -67.00  -9.00   0.25    2.50    --  -40.62 -77.00 150.00  232
 47  \w   -120.00 -65.00   0.25    2.50    --  -40.62 -22.00  54.00  220
 48  \w    -73.00  16.00   0.25    2.50    --  -40.62  22.00-139.00  356
 49  \w    -92.00  -9.00   0.25    2.50    --  -40.62 -77.00-120.00  332
 50  \w   -116.00 -88.00   0.25    2.50    --  -40.62 -77.00 150.00  112
;
_diffrn_measurement_device 'four-circle diffractometer'
_diffrn_measurement_device_type 'SuperNova, Dual, Cu at zero, AtlasS2'
_diffrn_measurement_method '\w scans'
_diffrn_orient_matrix_type 'CrysAlisPro convention (1999,Acta A55,543-557)'
_diffrn_orient_matrix_UB_11 0.0941641000
_diffrn_orient_matrix_UB_12 0.0898088000
_diffrn_orient_matrix_UB_13 0.0271119000
_diffrn_orient_matrix_UB_21 -0.1201169000
_diffrn_orient_matrix_UB_22 0.0727216000
_diffrn_orient_matrix_UB_23 -0.0258157000
_diffrn_orient_matrix_UB_31 -0.0501458000
_diffrn_orient_matrix_UB_32 -0.0054720000
_diffrn_orient_matrix_UB_33 0.1014965000
_diffrn_radiation_monochromator mirror
_diffrn_radiation_probe x-ray
_diffrn_radiation_type CuK\a
_diffrn_radiation_wavelength 1.54184
_diffrn_reflns_av_R_equivalents 0.0209
_diffrn_reflns_av_unetI/netI 0.0081
_diffrn_reflns_Laue_measured_fraction_full 0.992
_diffrn_reflns_Laue_measured_fraction_max 0.992
_diffrn_reflns_limit_h_max 11
_diffrn_reflns_limit_h_min -11
_diffrn_reflns_limit_k_max 15
_diffrn_reflns_limit_k_min -15
_diffrn_reflns_limit_l_max 17
_diffrn_reflns_limit_l_min -16
_diffrn_reflns_number 27367
_diffrn_reflns_point_group_measured_fraction_full 0.992
_diffrn_reflns_point_group_measured_fraction_max 0.992
_diffrn_reflns_theta_full 67.048
_diffrn_reflns_theta_max 67.048
_diffrn_reflns_theta_min 5.647
_diffrn_source 'micro-focus sealed X-ray tube'
_diffrn_source_type 'SuperNova (Cu) X-ray Source'
_exptl_absorpt_coefficient_mu 1.977
_exptl_absorpt_correction_T_max 1.00000
_exptl_absorpt_correction_T_min 0.47088
_exptl_absorpt_correction_type gaussian
_exptl_absorpt_process_details
;
CrysAlisPro 1.171.38.46 (Rigaku Oxford Diffraction, 2015)
Empirical absorption correction using spherical harmonics,
 implemented in SCALE3 ABSPACK scaling algorithm.
;
_exptl_crystal_colour colourless
_exptl_crystal_colour_primary colourless
_exptl_crystal_density_diffrn 1.486
_exptl_crystal_description block
_exptl_crystal_F_000 848
_exptl_crystal_preparation 'Prepared by dissolution of equimolar amounts of Zonisamide and Caffeine in methanol solvent'
_exptl_crystal_recrystallization_method
'Crystallised by slow room temperature evaporation of methanol solvent from a solution containing equimolar amounts of zonisamide and caffeine'
_exptl_crystal_size_max 0.462
_exptl_crystal_size_mid 0.398
_exptl_crystal_size_min 0.164
_refine_diff_density_max 0.919
_refine_diff_density_min -0.312
_refine_diff_density_rms 0.053
_refine_ls_extinction_coef 0.0024(4)
_refine_ls_extinction_expression Fc^*^=kFc[1+0.001xFc^2^\l^3^/sin(2\q)]^-1/4^
_refine_ls_extinction_method 'SHELXL-2016/6 (Sheldrick 2016)'
_refine_ls_goodness_of_fit_ref 1.041
_refine_ls_hydrogen_treatment mixed
_refine_ls_matrix_type full
_refine_ls_number_parameters 265
_refine_ls_number_reflns 3217
_refine_ls_number_restraints 0
_refine_ls_restrained_S_all 1.041
_refine_ls_R_factor_all 0.0504
_refine_ls_R_factor_gt 0.0504
_refine_ls_shift/su_max 0.000
_refine_ls_shift/su_mean 0.000
_refine_ls_structure_factor_coef Fsqd
_refine_ls_weighting_details 'w=1/[\s^2^(Fo^2^)+(0.0840P)^2^+1.2702P] where P=(Fo^2^+2Fc^2^)/3'
_refine_ls_weighting_scheme calc
_refine_ls_wR_factor_gt 0.1446
_refine_ls_wR_factor_ref 0.1446
_reflns_Friedel_coverage 0.000
_reflns_number_gt 3205
_reflns_number_total 3217
_reflns_threshold_expression 'I > 2\s(I)'
_cod_data_source_file c8ce00084k2.cif
_cod_data_source_block ZNS-CAF
_cod_depositor_comments 'Adding full bibliography for 7230481--7230482.cif.'
_cod_database_code 7230482
_chemical_oxdiff_formula 'C16 H18 N6 O5 S'
_shelx_space_group_comment
;
The symmetry employed for this shelxl refinement is uniquely defined
by the following loop, which should always be used as a source of
symmetry information in preference to the above space-group names.
They are only intended as comments.
;
_shelx_estimated_absorpt_t_max 0.738
_shelx_estimated_absorpt_t_min 0.462
_reflns_odcompleteness_completeness 99.88
_reflns_odcompleteness_iscentric 1
_reflns_odcompleteness_theta 66.97
_olex2_refinement_description
;
1. Fixed Uiso
 At 1.2 times of:
  All C(H) groups, All C(H,H) groups
 At 1.5 times of:
  All C(H,H,H) groups
2.a Secondary CH2 refined with riding coordinates:
 C8(H8A,H8B)
2.b Aromatic/amide H refined with riding coordinates:
 C5(H5), C2(H2), C4(H4), C3(H3), C13(H13)
2.c Idealised Me refined as rotating group:
 C15(H15A,H15B,H15C), C14(H14A,H14B,H14C), C16(H16A,H16B,H16C)
;
_olex2_date_sample_data_collection 2018-03-14
_olex2_exptl_crystal_mounting_method 'Mounted on a needle tip and secured in place with glue'
_olex2_submission_original_sample_id S17-70-A2
_olex2_submission_special_instructions 'No special instructions were received'
_oxdiff_exptl_absorpt_empirical_details
;
Empirical correction (ABSPACK) includes:
- Absorption correction using spherical harmonics
- Frame scaling
;
_oxdiff_exptl_absorpt_empirical_full_max 1.831
_oxdiff_exptl_absorpt_empirical_full_min 0.520

loop_
_space_group_symop_operation_xyz
'x, y, z'
'-x+1/2, y+1/2, -z+1/2'
'-x, -y, -z'
'x-1/2, -y-1/2, z-1/2'

loop_
_atom_site_label
_atom_site_type_symbol
_atom_site_fract_x
_atom_site_fract_y
_atom_site_fract_z
_atom_site_U_iso_or_equiv
_atom_site_adp_type
_atom_site_occupancy
_atom_site_site_symmetry_order
_atom_site_calc_flag
_atom_site_refinement_flags_posn
S1 S 0.96702(6) 0.43005(4) 0.63702(4) 0.0408(2) Uani 1 1 d .
O2 O 1.09084(18) 0.40951(14) 0.58745(13) 0.0561(5) Uani 1 1 d .
O3 O 0.9419(2) 0.53010(13) 0.66810(14) 0.0584(5) Uani 1 1 d .
O1 O 0.48495(18) 0.37057(15) 0.65795(13) 0.0542(5) Uani 1 1 d .
O5 O 0.7548(2) 0.39188(15) 0.86480(14) 0.0622(5) Uani 1 1 d .
N2 N 0.9667(2) 0.35839(18) 0.72702(15) 0.0459(5) Uani 1 1 d .
N4 N 0.62139(19) 0.53277(14) 0.86791(13) 0.0409(4) Uani 1 1 d .
N3 N 0.5212(2) 0.37182(15) 0.88175(13) 0.0460(5) Uani 1 1 d .
N5 N 0.4634(2) 0.67186(15) 0.87437(15) 0.0506(5) Uani 1 1 d .
N1 N 0.6164(2) 0.33289(16) 0.62936(15) 0.0503(5) Uani 1 1 d .
O4 O 0.2860(2) 0.35113(17) 0.90563(18) 0.0820(7) Uani 1 1 d .
N6 N 0.2637(2) 0.5751(2) 0.89456(17) 0.0608(6) Uani 1 1 d .
C7 C 0.6857(2) 0.40881(17) 0.59863(15) 0.0404(5) Uani 1 1 d .
C6 C 0.6086(2) 0.50099(18) 0.60436(15) 0.0415(5) Uani 1 1 d .
C12 C 0.4917(2) 0.57456(17) 0.87750(15) 0.0401(5) Uani 1 1 d .
C9 C 0.3781(2) 0.51401(18) 0.89026(15) 0.0405(5) Uani 1 1 d .
C11 C 0.6389(3) 0.43012(18) 0.87090(16) 0.0439(5) Uani 1 1 d .
C8 C 0.8257(2) 0.39355(18) 0.55935(16) 0.0441(5) Uani 1 1 d .
H8A H 0.831157 0.431787 0.501603 0.053 Uiso 1 1 calc R
H8B H 0.836344 0.323092 0.543694 0.053 Uiso 1 1 calc R
C1 C 0.4838(2) 0.4713(2) 0.64171(15) 0.0450(5) Uani 1 1 d .
C10 C 0.3863(3) 0.40842(19) 0.89338(17) 0.0487(6) Uani 1 1 d .
C5 C 0.6312(3) 0.60175(19) 0.58105(18) 0.0524(6) Uani 1 1 d .
H5 H 0.714431 0.622916 0.555744 0.063 Uiso 1 1 calc R
C2 C 0.3748(3) 0.5376(2) 0.65778(18) 0.0582(7) Uani 1 1 d .
H2 H 0.290994 0.516636 0.682421 0.070 Uiso 1 1 calc R
C4 C 0.5249(3) 0.6678(2) 0.5973(2) 0.0642(8) Uani 1 1 d .
H4 H 0.536691 0.735364 0.582883 0.077 Uiso 1 1 calc R
C15 C 0.7419(3) 0.5980(2) 0.8525(2) 0.0592(7) Uani 1 1 d .
H15A H 0.711939 0.656756 0.818436 0.089 Uiso 1 1 calc GR
H15B H 0.809372 0.562218 0.817050 0.089 Uiso 1 1 calc GR
H15C H 0.783202 0.617553 0.912033 0.089 Uiso 1 1 calc GR
C3 C 0.3994(3) 0.6363(2) 0.6347(2) 0.0646(8) Uani 1 1 d .
H3 H 0.330088 0.683723 0.644480 0.078 Uiso 1 1 calc R
C14 C 0.5393(4) 0.2619(2) 0.8766(2) 0.0650(8) Uani 1 1 d .
H14A H 0.613185 0.246437 0.835068 0.098 Uiso 1 1 calc GR
H14B H 0.454192 0.231600 0.853368 0.098 Uiso 1 1 calc GR
H14C H 0.562413 0.236120 0.938140 0.098 Uiso 1 1 calc GR
C13 C 0.3211(3) 0.6711(2) 0.8840(2) 0.0654(7) Uani 1 1 d .
H13 H 0.267495 0.729389 0.883521 0.078 Uiso 1 1 calc R
C16 C 0.1197(3) 0.5568(4) 0.9057(3) 0.0938(12) Uani 1 1 d .
H16A H 0.096784 0.490772 0.882922 0.141 Uiso 1 1 calc GR
H16B H 0.066090 0.605815 0.870723 0.141 Uiso 1 1 calc GR
H16C H 0.098754 0.561458 0.970998 0.141 Uiso 1 1 calc GR
H2A H 0.980(3) 0.300(3) 0.714(2) 0.052(8) Uiso 1 1 d .
H2B H 0.907(4) 0.373(3) 0.758(2) 0.065(10) Uiso 1 1 d .

loop_
_atom_site_aniso_label
_atom_site_aniso_U_11
_atom_site_aniso_U_22
_atom_site_aniso_U_33
_atom_site_aniso_U_23
_atom_site_aniso_U_13
_atom_site_aniso_U_12
S1 0.0400(3) 0.0364(3) 0.0462(3) 0.0014(2) 0.0041(2) -0.0023(2)
O2 0.0431(9) 0.0622(11) 0.0639(11) 0.0050(9) 0.0158(8) -0.0045(8)
O3 0.0659(12) 0.0359(9) 0.0730(12) -0.0034(8) -0.0020(9) -0.0029(8)
O1 0.0442(9) 0.0608(11) 0.0580(10) 0.0104(8) 0.0064(7) -0.0021(8)
O5 0.0562(11) 0.0649(12) 0.0666(12) 0.0035(9) 0.0177(9) 0.0202(9)
N2 0.0482(12) 0.0438(12) 0.0461(11) 0.0019(9) 0.0065(9) 0.0071(9)
N4 0.0363(10) 0.0403(10) 0.0467(10) -0.0017(8) 0.0090(8) -0.0028(8)
N3 0.0596(12) 0.0348(10) 0.0439(10) -0.0002(8) 0.0082(9) -0.0020(8)
N5 0.0612(13) 0.0353(10) 0.0560(12) 0.0004(8) 0.0143(10) 0.0032(9)
N1 0.0480(11) 0.0483(11) 0.0548(12) 0.0080(9) 0.0024(9) 0.0027(9)
O4 0.0735(14) 0.0682(14) 0.1053(17) -0.0128(12) 0.0186(12) -0.0354(11)
N6 0.0441(12) 0.0830(17) 0.0556(13) 0.0000(11) 0.0051(10) 0.0101(11)
C7 0.0426(12) 0.0440(12) 0.0343(10) 0.0006(9) -0.0023(9) -0.0002(9)
C6 0.0443(12) 0.0448(12) 0.0348(10) -0.0025(9) -0.0065(9) 0.0029(9)
C12 0.0417(12) 0.0435(12) 0.0352(11) -0.0008(8) 0.0048(9) -0.0004(9)
C9 0.0365(11) 0.0451(12) 0.0402(11) -0.0022(9) 0.0032(9) -0.0048(9)
C11 0.0500(13) 0.0452(13) 0.0369(11) -0.0008(9) 0.0084(9) 0.0045(10)
C8 0.0461(12) 0.0468(13) 0.0395(11) -0.0006(9) 0.0026(9) 0.0016(10)
C1 0.0433(12) 0.0552(15) 0.0361(11) -0.0019(9) -0.0052(9) 0.0015(10)
C10 0.0538(14) 0.0479(13) 0.0446(12) -0.0041(10) 0.0040(10) -0.0079(11)
C5 0.0582(15) 0.0448(13) 0.0535(14) -0.0009(11) -0.0086(11) -0.0023(11)
C2 0.0441(13) 0.086(2) 0.0443(13) -0.0118(13) -0.0068(10) 0.0114(13)
C4 0.084(2) 0.0446(14) 0.0628(16) -0.0072(12) -0.0181(15) 0.0094(13)
C15 0.0427(13) 0.0565(15) 0.0794(18) -0.0059(14) 0.0180(12) -0.0115(11)
C3 0.0673(18) 0.0685(19) 0.0567(15) -0.0180(13) -0.0182(13) 0.0266(15)
C14 0.091(2) 0.0356(13) 0.0689(17) 0.0031(12) 0.0144(15) 0.0048(13)
C13 0.0632(17) 0.0555(16) 0.0779(19) -0.0011(14) 0.0089(14) 0.0059(13)
C16 0.0499(18) 0.129(3) 0.103(3) -0.013(2) 0.0083(18) -0.0013(19)

loop_
_atom_type_symbol
_atom_type_description
_atom_type_scat_dispersion_real
_atom_type_scat_dispersion_imag
_atom_type_scat_source
C C 0.0181 0.0091 'International Tables Vol C Tables 4.2.6.8 and 6.1.1.4'
H H 0.0000 0.0000 'International Tables Vol C Tables 4.2.6.8 and 6.1.1.4'
N N 0.0311 0.0180 'International Tables Vol C Tables 4.2.6.8 and 6.1.1.4'
O O 0.0492 0.0322 'International Tables Vol C Tables 4.2.6.8 and 6.1.1.4'
S S 0.3331 0.5567 'International Tables Vol C Tables 4.2.6.8 and 6.1.1.4'

loop_
_exptl_crystal_face_index_h
_exptl_crystal_face_index_k
_exptl_crystal_face_index_l
_exptl_crystal_face_perp_dist
-1 0 9 0.1811
6 0 0 0.2477
0 -9 0 0.0779
-2 -2 9 0.1937
-5 0 -5 0.1592
2 0 -9 0.4037
2 0 9 0.1885
0 9 0 0.0780
0 0 -9 0.3926

loop_
_geom_angle_atom_site_label_1
_geom_angle_atom_site_label_2
_geom_angle_atom_site_label_3
_geom_angle
O2 S1 N2 107.82(12)
O2 S1 C8 105.53(11)
O3 S1 O2 118.95(12)
O3 S1 N2 107.66(12)
O3 S1 C8 108.25(11)
N2 S1 C8 108.24(12)
C1 O1 N1 107.46(17)
S1 N2 H2A 112(2)
S1 N2 H2B 110(3)
H2A N2 H2B 120(3)
C12 N4 C11 120.57(19)
C12 N4 C15 119.7(2)
C11 N4 C15 119.7(2)
C11 N3 C10 125.4(2)
C11 N3 C14 117.0(2)
C10 N3 C14 117.5(2)
C12 N5 C13 101.1(2)
C7 N1 O1 106.85(19)
C9 N6 C13 102.7(2)
C9 N6 C16 133.5(3)
C13 N6 C16 123.8(3)
N1 C7 C6 112.2(2)
N1 C7 C8 120.1(2)
C6 C7 C8 127.7(2)
C1 C6 C7 103.4(2)
C1 C6 C5 120.5(2)
C5 C6 C7 136.1(2)
N5 C12 N4 125.4(2)
N5 C12 C9 114.6(2)
C9 C12 N4 120.1(2)
N6 C9 C12 107.4(2)
N6 C9 C10 129.5(2)
C12 C9 C10 123.1(2)
O5 C11 N4 121.2(2)
O5 C11 N3 121.3(2)
N4 C11 N3 117.5(2)
S1 C8 H8A 108.8
S1 C8 H8B 108.8
C7 C8 S1 113.96(16)
C7 C8 H8A 108.8
C7 C8 H8B 108.8
H8A C8 H8B 107.7
O1 C1 C6 110.1(2)
O1 C1 C2 126.8(2)
C6 C1 C2 123.1(3)
N3 C10 C9 113.3(2)
O4 C10 N3 121.7(2)
O4 C10 C9 125.0(3)
C6 C5 H5 121.5
C4 C5 C6 116.9(3)
C4 C5 H5 121.5
C1 C2 H2 122.3
C3 C2 C1 115.5(3)
C3 C2 H2 122.3
C5 C4 H4 119.1
C5 C4 C3 121.8(3)
C3 C4 H4 119.1
N4 C15 H15A 109.5
N4 C15 H15B 109.5
N4 C15 H15C 109.5
H15A C15 H15B 109.5
H15A C15 H15C 109.5
H15B C15 H15C 109.5
C2 C3 C4 122.3(3)
C2 C3 H3 118.9
C4 C3 H3 118.9
N3 C14 H14A 109.5
N3 C14 H14B 109.5
N3 C14 H14C 109.5
H14A C14 H14B 109.5
H14A C14 H14C 109.5
H14B C14 H14C 109.5
N5 C13 N6 114.3(2)
N5 C13 H13 122.9
N6 C13 H13 122.9
N6 C16 H16A 109.5
N6 C16 H16B 109.5
N6 C16 H16C 109.5
H16A C16 H16B 109.5
H16A C16 H16C 109.5
H16B C16 H16C 109.5

loop_
_geom_bond_atom_site_label_1
_geom_bond_atom_site_label_2
_geom_bond_distance
S1 O2 1.4274(18)
S1 O3 1.4262(18)
S1 N2 1.598(2)
S1 C8 1.789(2)
O1 N1 1.429(3)
O1 C1 1.360(3)
O5 C11 1.228(3)
N2 H2A 0.80(3)
N2 H2B 0.76(3)
N4 C12 1.373(3)
N4 C11 1.377(3)
N4 C15 1.467(3)
N3 C11 1.382(3)
N3 C10 1.397(3)
N3 C14 1.475(3)
N5 C12 1.324(3)
N5 C13 1.376(4)
N1 C7 1.293(3)
O4 C10 1.244(3)
N6 C9 1.368(3)
N6 C13 1.401(4)
N6 C16 1.416(4)
C7 C6 1.436(3)
C7 C8 1.486(3)
C6 C1 1.384(3)
C6 C5 1.400(3)
C12 C9 1.373(3)
C9 C10 1.408(3)
C8 H8A 0.9700
C8 H8B 0.9700
C1 C2 1.393(4)
C5 H5 0.9300
C5 C4 1.371(4)
C2 H2 0.9300
C2 C3 1.376(5)
C4 H4 0.9300
C4 C3 1.397(5)
C15 H15A 0.9600
C15 H15B 0.9600
C15 H15C 0.9600
C3 H3 0.9300
C14 H14A 0.9600
C14 H14B 0.9600
C14 H14C 0.9600
C13 H13 0.9300
C16 H16A 0.9600
C16 H16B 0.9600
C16 H16C 0.9600

loop_
_exptl_oxdiff_crystal_face_indexfrac_h
_exptl_oxdiff_crystal_face_indexfrac_k
_exptl_oxdiff_crystal_face_indexfrac_l
_exptl_oxdiff_crystal_face_x
_exptl_oxdiff_crystal_face_y
_exptl_oxdiff_crystal_face_z
-0.7392 -0.3316 9.2073 0.1502 -0.1730 0.9734
6.2138 0.3399 0.2059 0.6212 -0.7270 -0.2926
0.2394 -8.6343 -0.2574 -0.7599 -0.6500 0.0091
-2.0937 -1.5149 8.6551 -0.0985 -0.0821 0.9917
-4.9761 -0.1097 -5.3174 -0.6226 0.7270 -0.2896
2.3193 0.4031 -8.6800 0.0193 -0.0252 -0.9995
1.8888 -0.1696 8.7155 0.3989 -0.4642 0.7908
-0.1345 8.6402 -0.1704 0.7587 0.6489 -0.0578
0.2473 0.4294 -8.6494 -0.1726 0.2248 -0.8926
